data_7229238
loop_
_publ_author_name
'Jiang, Wen-Hong'
'Zhang, Han-Zhong'
'Hou, Guang-Feng'
'Ma, Dong-Sheng'
'Liu, Bin'
'Yu, Ying-Hui'

_publ_section_title
;
 Five Co(ii) coordination polymers with different counter anions based on
 [3,5-di(4H-1,2,4-triazol-4-yl)benzoato]&#x2212; ligand: directed
 synthesis, structures and magnetic properties
;
_journal_issue 72
_journal_name_full 'RSC Adv.'
_journal_page_first 45641
_journal_paper_doi 10.1039/C7RA07089F
_journal_volume 7
_journal_year 2017
_chemical_formula_moiety 'C11 H8 Co N6 O3'
_chemical_formula_sum 'C11 H8 Co N6 O3'
_chemical_formula_weight 331.16
_chemical_name_systematic
; 
 ? 
;
_space_group_IT_number 63
_symmetry_cell_setting orthorhombic
_symmetry_space_group_name_Hall '-C 2c 2'
_symmetry_space_group_name_H-M 'C m c m'
_atom_sites_solution_hydrogens geom
_atom_sites_solution_primary direct
_atom_sites_solution_secondary difmap
_audit_creation_method SHELXL-97
_audit_update_record
;
2017-01-17 deposited with the CCDC.
2017-09-07 downloaded from the CCDC.
;
_cell_angle_alpha 90.00
_cell_angle_beta 90.00
_cell_angle_gamma 90.00
_cell_formula_units_Z 8
_cell_length_a 21.9686(8)
_cell_length_b 6.8017(3)
_cell_length_c 20.0238(8)
_cell_measurement_reflns_used 938
_cell_measurement_temperature 293(2)
_cell_measurement_theta_max 28.4842
_cell_measurement_theta_min 3.1290
_cell_volume 2992.0(2)
_computing_cell_refinement
;
CrysAlisPro, Agilent Technologies,
Version 1.171.35.21 (release 20-01-2012 CrysAlis171 .NET)
(compiled Jan 23 2012,18:06:46)
;
_computing_data_collection
;
CrysAlisPro, Agilent Technologies,
Version 1.171.35.21 (release 20-01-2012 CrysAlis171 .NET)
(compiled Jan 23 2012,18:06:46)
;
_computing_data_reduction
;
CrysAlisPro, Agilent Technologies,
Version 1.171.35.21 (release 20-01-2012 CrysAlis171 .NET)
(compiled Jan 23 2012,18:06:46)
;
_computing_structure_refinement 'SHELXL-97 (Sheldrick, 1997)'
_computing_structure_solution 'SHELXS-97 (Sheldrick, 1990)'
_diffrn_ambient_temperature 293(2)
_diffrn_detector_area_resol_mean 16.1954
_diffrn_measured_fraction_theta_full 0.996
_diffrn_measured_fraction_theta_max 0.996
_diffrn_measurement_device_type 'Xcalibur, Eos'
_diffrn_measurement_method '\w scans'
_diffrn_radiation_monochromator graphite
_diffrn_radiation_source 'fine-focus sealed tube'
_diffrn_radiation_type MoK\a
_diffrn_radiation_wavelength 0.71073
_diffrn_reflns_av_R_equivalents 0.0252
_diffrn_reflns_av_sigmaI/netI 0.0335
_diffrn_reflns_limit_h_max 26
_diffrn_reflns_limit_h_min -9
_diffrn_reflns_limit_k_max 3
_diffrn_reflns_limit_k_min -8
_diffrn_reflns_limit_l_max 23
_diffrn_reflns_limit_l_min -22
_diffrn_reflns_number 3119
_diffrn_reflns_theta_full 25.00
_diffrn_reflns_theta_max 25.00
_diffrn_reflns_theta_min 3.14
_exptl_absorpt_coefficient_mu 1.165
_exptl_absorpt_correction_T_max 0.8904
_exptl_absorpt_correction_T_min 0.4484
_exptl_absorpt_correction_type multi-scan
_exptl_absorpt_process_details
;
CrysAlisPro, Agilent Technologies,
Version 1.171.35.21 (release 20-01-2012 CrysAlis171 .NET)
(compiled Jan 23 2012,18:06:46)
Empirical absorption correction using spherical harmonics,
 implemented in SCALE3 ABSPACK scaling algorithm.
;
_exptl_crystal_colour red
_exptl_crystal_density_diffrn 1.470
_exptl_crystal_density_method 'not measured'
_exptl_crystal_description block
_exptl_crystal_F_000 1336
_exptl_crystal_size_max 0.82
_exptl_crystal_size_mid 0.12
_exptl_crystal_size_min 0.10
_refine_diff_density_max 1.874
_refine_diff_density_min -0.703
_refine_diff_density_rms 0.112
_refine_ls_extinction_method none
_refine_ls_goodness_of_fit_ref 1.032
_refine_ls_hydrogen_treatment mixed
_refine_ls_matrix_type full
_refine_ls_number_parameters 105
_refine_ls_number_reflns 1393
_refine_ls_number_restraints 1
_refine_ls_restrained_S_all 1.032
_refine_ls_R_factor_all 0.0723
_refine_ls_R_factor_gt 0.0539
_refine_ls_shift/su_max 0.000
_refine_ls_shift/su_mean 0.000
_refine_ls_structure_factor_coef Fsqd
_refine_ls_weighting_details 'calc w=1/[\s^2^(Fo^2^)+(0.1186P)^2^+5.6535P] where P=(Fo^2^+2Fc^2^)/3'
_refine_ls_weighting_scheme calc
_refine_ls_wR_factor_gt 0.1785
_refine_ls_wR_factor_ref 0.1957
_reflns_number_gt 944
_reflns_number_total 1393
_reflns_threshold_expression >2sigma(I)
_cod_data_source_file c7ra07089f2.cif
_cod_data_source_block 1-Co
_cod_database_code 7229238

loop_
_symmetry_equiv_pos_as_xyz
'x, y, z'
'-x, -y, z+1/2'
'x, -y, -z'
'-x, y, -z+1/2'
'x+1/2, y+1/2, z'
'-x+1/2, -y+1/2, z+1/2'
'x+1/2, -y+1/2, -z'
'-x+1/2, y+1/2, -z+1/2'
'-x, -y, -z'
'x, y, -z-1/2'
'-x, y, z'
'x, -y, z-1/2'
'-x+1/2, -y+1/2, -z'
'x+1/2, y+1/2, -z-1/2'
'-x+1/2, y+1/2, z'
'x+1/2, -y+1/2, z-1/2'

loop_
_atom_site_label
_atom_site_type_symbol
_atom_site_fract_x
_atom_site_fract_y
_atom_site_fract_z
_atom_site_U_iso_or_equiv
_atom_site_adp_type
_atom_site_occupancy
_atom_site_symmetry_multiplicity
_atom_site_calc_flag
_atom_site_refinement_flags
_atom_site_disorder_assembly
_atom_site_disorder_group
C1 C 0.94628(18) 0.7598(5) 0.9127(2) 0.0207(9) Uani 1 1 d . A 1
C2 C 0.94525(19) 0.7523(4) 0.9818(2) 0.0190(9) Uani 1 1 d . A 1
H2 H 0.9084 0.7501 1.0046 0.023 Uiso 1 1 calc R A 1
C3 C 1.0000 0.7479(6) 1.0168(3) 0.0193(12) Uani 1 2 d S . 1
C4 C 1.0000 0.7645(7) 0.8774(3) 0.0271(14) Uani 1 2 d S . 1
H4 H 1.0000 0.7706 0.8310 0.033 Uiso 1 2 calc SR . 1
C5 C 1.0000 0.7415(7) 1.0925(3) 0.0206(13) Uani 1 2 d S . 1
C6 C 0.85745(19) 0.6036(6) 0.8548(2) 0.0312(10) Uani 1 1 d . A 1
H6 H 0.8681 0.4731 0.8622 0.037 Uiso 1 1 calc R A 1
C7 C 0.85884(19) 0.9193(6) 0.8543(2) 0.0297(10) Uani 1 1 d . A 1
H7 H 0.8706 1.0491 0.8611 0.036 Uiso 1 1 calc R A 1
Co1 Co 0.75023(4) 1.01270(11) 0.7500 0.0226(4) Uani 1 2 d S . 1
N1 N 0.88933(16) 0.7606(4) 0.87681(18) 0.0246(9) Uani 1 1 d . A 1
N2 N 0.81031(15) 0.8637(5) 0.82157(16) 0.0275(9) Uani 1 1 d . A 1
N3 N 0.80957(15) 0.6608(5) 0.82156(17) 0.0280(8) Uani 1 1 d . . 1
O1 O 1.05078(15) 0.7382(4) 1.12041(16) 0.0342(8) Uani 1 1 d . B 1
O2 O 0.79726(19) 1.2627(6) 0.7500 0.0348(11) Uani 1 2 d SD . 1
H21 H 0.8342(6) 1.247(8) 0.7500 0.052 Uiso 1 2 d SD C 1

loop_
_atom_site_aniso_label
_atom_site_aniso_U_11
_atom_site_aniso_U_22
_atom_site_aniso_U_33
_atom_site_aniso_U_23
_atom_site_aniso_U_13
_atom_site_aniso_U_12
C1 0.0147(19) 0.0260(19) 0.021(2) 0.0001(15) -0.0045(18) 0.0010(16)
C2 0.0113(19) 0.026(2) 0.020(2) -0.0014(16) 0.0030(17) -0.0005(16)
C3 0.016(3) 0.026(3) 0.016(3) -0.003(2) 0.000 0.000
C4 0.029(3) 0.038(3) 0.015(3) 0.005(2) 0.000 0.000
C5 0.020(3) 0.025(3) 0.017(3) 0.004(2) 0.000 0.000
C6 0.026(2) 0.036(2) 0.031(3) 0.0077(19) -0.006(2) -0.001(2)
C7 0.025(2) 0.036(2) 0.028(3) -0.0032(19) -0.009(2) 0.003(2)
Co1 0.0117(5) 0.0364(6) 0.0196(6) 0.000 0.000 0.0045(3)
N1 0.0176(17) 0.036(2) 0.0201(18) -0.0022(14) -0.0061(16) 0.0013(14)
N2 0.0225(18) 0.035(2) 0.0253(19) -0.0040(16) -0.0080(16) 0.0006(16)
N3 0.0189(18) 0.0407(19) 0.0245(19) 0.0017(16) -0.0062(15) -0.0043(17)
O1 0.0241(16) 0.059(2) 0.0198(17) 0.0024(13) -0.0060(15) -0.0010(14)
O2 0.012(2) 0.043(3) 0.049(3) 0.000 0.000 0.0027(19)

loop_
_atom_type_symbol
_atom_type_description
_atom_type_scat_dispersion_real
_atom_type_scat_dispersion_imag
_atom_type_scat_source
C C 0.0033 0.0016 'International Tables Vol C Tables 4.2.6.8 and 6.1.1.4'
H H 0.0000 0.0000 'International Tables Vol C Tables 4.2.6.8 and 6.1.1.4'
Co Co 0.3494 0.9721 'International Tables Vol C Tables 4.2.6.8 and 6.1.1.4'
N N 0.0061 0.0033 'International Tables Vol C Tables 4.2.6.8 and 6.1.1.4'
O O 0.0106 0.0060 'International Tables Vol C Tables 4.2.6.8 and 6.1.1.4'

loop_
_geom_angle_atom_site_label_1
_geom_angle_atom_site_label_2
_geom_angle_atom_site_label_3
_geom_angle
_geom_angle_site_symmetry_1
_geom_angle_site_symmetry_3
C4 C1 C2 121.9(4) . .
C4 C1 N1 119.2(4) . .
C2 C1 N1 118.9(4) . .
C1 C2 C3 119.4(4) . .
C1 C2 H2 120.3 . .
C3 C2 H2 120.3 . .
C2 C3 C2 119.4(5) . 11_755
C2 C3 C5 120.3(3) . .
C2 C3 C5 120.3(3) 11_755 .
C1 C4 C1 118.1(5) 11_755 .
C1 C4 H4 121.0 11_755 .
C1 C4 H4 121.0 . .
O1 C5 O1 126.8(5) . 11_755
O1 C5 C3 116.6(3) . .
O1 C5 C3 116.6(3) 11_755 .
N3 C6 N1 110.4(4) . .
N3 C6 H6 124.8 . .
N1 C6 H6 124.8 . .
N2 C7 N1 110.0(4) . .
N2 C7 H7 125.0 . .
N1 C7 H7 125.0 . .
O2 Co1 O2 179.75(13) . 15_645
O2 Co1 N3 85.32(13) . 8_656
O2 Co1 N3 94.49(14) 15_645 8_656
O2 Co1 N3 85.32(13) . 15_655
O2 Co1 N3 94.49(14) 15_645 15_655
N3 Co1 N3 81.75(18) 8_656 15_655
O2 Co1 N2 94.73(13) . 10_557
O2 Co1 N2 85.46(13) 15_645 10_557
N3 Co1 N2 98.39(13) 8_656 10_557
N3 Co1 N2 179.86(13) 15_655 10_557
O2 Co1 N2 94.73(13) . .
O2 Co1 N2 85.46(13) 15_645 .
N3 Co1 N2 179.86(13) 8_656 .
N3 Co1 N2 98.39(13) 15_655 .
N2 Co1 N2 81.47(18) 10_557 .
C7 N1 C6 105.4(3) . .
C7 N1 C1 126.9(3) . .
C6 N1 C1 127.5(3) . .
C7 N2 N3 107.4(3) . .
C7 N2 Co1 133.1(3) . .
N3 N2 Co1 117.0(2) . .
C6 N3 N2 106.8(3) . .
C6 N3 Co1 132.9(3) . 15_645
N2 N3 Co1 117.9(2) . 15_645
Co1 O2 Co1 117.2(2) . 15_655
Co1 O2 H21 114(4) . .
Co1 O2 H21 129(4) 15_655 .

loop_
_geom_bond_atom_site_label_1
_geom_bond_atom_site_label_2
_geom_bond_distance
_geom_bond_site_symmetry_2
C1 C4 1.376(5) .
C1 C2 1.384(6) .
C1 N1 1.443(5) .
C2 C3 1.393(5) .
C2 H2 0.9300 .
C3 C2 1.393(5) 11_755
C3 C5 1.516(8) .
C4 C1 1.376(5) 11_755
C4 H4 0.9300 .
C5 O1 1.248(4) .
C5 O1 1.248(4) 11_755
C6 N3 1.304(5) .
C6 N1 1.351(5) .
C6 H6 0.9300 .
C7 N2 1.307(5) .
C7 N1 1.348(5) .
C7 H7 0.9300 .
Co1 O2 1.990(4) .
Co1 O2 1.995(4) 15_645
Co1 N3 2.190(3) 8_656
Co1 N3 2.190(3) 15_655
Co1 N2 2.196(3) 10_557
Co1 N2 2.196(3) .
N2 N3 1.380(5) .
N3 Co1 2.190(3) 15_645
O2 Co1 1.995(4) 15_655
O2 H21 0.819(10) .
